data_7019250
loop_
_publ_author_name
'Li, Wenbo'
'Xue, Mingqiang'
'Tu, Jing'
'Zhang, Yong'
'Shen, Qi'

_publ_section_title
;
 Syntheses and structures of lanthanide borohydrides supported by a
 bridged bis(amidinate) ligand and their high activity for controlled
 polymerization of \e-caprolactone, l-lactide and rac-lactide.
;
_journal_issue 24
_journal_name_full 'Dalton transactions (Cambridge, England : 2003)'
_journal_page_first 7258
_journal_page_last 7265
_journal_paper_doi 10.1039/c2dt30096f
_journal_volume 41
_journal_year 2012
_chemical_absolute_configuration ad
_chemical_formula_moiety 'C27 H48 B N4 O2 Si2 Sm, C4 H10 O2'
_chemical_formula_sum 'C31 H58 B N4 O4 Si2 Sm'
_chemical_formula_weight 768.15
_chemical_name_systematic
;
?
;
_space_group_IT_number 19
_symmetry_cell_setting orthorhombic
_symmetry_Int_Tables_number 19
_symmetry_space_group_name_Hall 'P 2ac 2ab'
_symmetry_space_group_name_H-M 'P 21 21 21'
_atom_sites_solution_hydrogens geom
_atom_sites_solution_primary direct
_atom_sites_solution_secondary difmap
_audit_creation_method SHELXL-97
_cell_angle_alpha 90.00
_cell_angle_beta 90.00
_cell_angle_gamma 90.00
_cell_formula_units_Z 4
_cell_length_a 8.6970(5)
_cell_length_b 19.9369(11)
_cell_length_c 23.1964(13)
_cell_measurement_reflns_used 13115
_cell_measurement_temperature 223(2)
_cell_measurement_theta_max 27.5
_cell_measurement_theta_min 3.1
_cell_volume 4022.1(4)
_computing_cell_refinement CrystalClear
_computing_data_collection CrystalClear
_computing_data_reduction CrystalStructure
_computing_structure_refinement 'SHELXL-97 (Sheldrick, 1997)'
_computing_structure_solution 'SHELXS-97 (Sheldrick, 1990)'
_diffrn_ambient_temperature 223(2)
_diffrn_detector_area_resol_mean 14.63
_diffrn_measured_fraction_theta_full 0.997
_diffrn_measured_fraction_theta_max 0.997
_diffrn_measurement_device_type 'Rigaku Saturn'
_diffrn_measurement_method \w
_diffrn_radiation_monochromator graphite
_diffrn_radiation_source 'fine-focus sealed tube'
_diffrn_radiation_type MoK\a
_diffrn_radiation_wavelength 0.71075
_diffrn_reflns_av_R_equivalents 0.0360
_diffrn_reflns_av_sigmaI/netI 0.0473
_diffrn_reflns_limit_h_max 11
_diffrn_reflns_limit_h_min -11
_diffrn_reflns_limit_k_max 20
_diffrn_reflns_limit_k_min -25
_diffrn_reflns_limit_l_max 30
_diffrn_reflns_limit_l_min -24
_diffrn_reflns_number 27690
_diffrn_reflns_theta_full 27.48
_diffrn_reflns_theta_max 27.48
_diffrn_reflns_theta_min 3.10
_exptl_absorpt_coefficient_mu 1.554
_exptl_absorpt_correction_T_max 0.733
_exptl_absorpt_correction_T_min 0.474
_exptl_absorpt_correction_type multi-scan
_exptl_absorpt_process_details 'Jacobson, R. (1998) Private communication'
_exptl_crystal_colour colorless
_exptl_crystal_density_diffrn 1.269
_exptl_crystal_density_method 'not measured'
_exptl_crystal_description prism
_exptl_crystal_F_000 1596
_exptl_crystal_size_max 0.75
_exptl_crystal_size_mid 0.30
_exptl_crystal_size_min 0.20
_refine_diff_density_max 1.106
_refine_diff_density_min -0.734
_refine_diff_density_rms 0.091
_refine_ls_abs_structure_details 'Flack H D (1983), Acta Cryst. A39, 876-881'
_refine_ls_abs_structure_Flack -0.018(15)
_refine_ls_extinction_method none
_refine_ls_goodness_of_fit_ref 1.093
_refine_ls_hydrogen_treatment mixed
_refine_ls_matrix_type full
_refine_ls_number_parameters 377
_refine_ls_number_reflns 9171
_refine_ls_number_restraints 31
_refine_ls_restrained_S_all 1.100
_refine_ls_R_factor_all 0.0497
_refine_ls_R_factor_gt 0.0459
_refine_ls_shift/su_max 0.003
_refine_ls_shift/su_mean 0.000
_refine_ls_structure_factor_coef Fsqd
_refine_ls_weighting_details 'calc w=1/[\s^2^(Fo^2^)+(0.0587P)^2^+0.0000P] where P=(Fo^2^+2Fc^2^)/3'
_refine_ls_weighting_scheme calc
_refine_ls_wR_factor_gt 0.1105
_refine_ls_wR_factor_ref 0.1133
_reflns_number_gt 8568
_reflns_number_total 9171
_reflns_threshold_expression >2sigma(I)
_cod_data_source_file c2dt30096f.txt
_cod_data_source_block shelxl3
_cod_database_code 7019250

loop_
_symmetry_equiv_pos_as_xyz
'x, y, z'
'x+1/2, -y+1/2, -z'
'-x, y+1/2, -z+1/2'
'-x+1/2, -y, z+1/2'

loop_
_atom_site_label
_atom_site_type_symbol
_atom_site_fract_x
_atom_site_fract_y
_atom_site_fract_z
_atom_site_U_iso_or_equiv
_atom_site_adp_type
_atom_site_occupancy
_atom_site_symmetry_multiplicity
_atom_site_calc_flag
_atom_site_refinement_flags
_atom_site_disorder_assembly
_atom_site_disorder_group
Sm1 Sm 0.44325(3) 0.622054(12) 0.304243(11) 0.04068(8) Uani 1 1 d . A .
Si1 Si 0.4119(3) 0.58057(10) 0.13710(9) 0.0790(7) Uani 1 1 d D . .
Si2 Si 0.3583(2) 0.55711(9) 0.46395(8) 0.0659(5) Uani 1 1 d D . .
O1 O 0.6759(4) 0.54964(19) 0.3057(2) 0.0714(12) Uani 1 1 d D . .
O2 O 0.3950(4) 0.49528(17) 0.3022(2) 0.0640(11) Uani 1 1 d D . .
O3 O 0.7965(9) 0.3511(4) 0.3574(4) 0.134(3) Uani 1 1 d . . .
O4 O 0.9354(8) 0.3943(4) 0.2516(3) 0.116(2) Uani 1 1 d . . .
N1 N 0.4881(7) 0.6219(3) 0.1966(2) 0.0679(13) Uani 1 1 d . A .
N2 N 0.5941(6) 0.7006(3) 0.2515(2) 0.0618(14) Uani 1 1 d . . .
N3 N 0.4489(7) 0.6048(2) 0.4114(2) 0.0602(12) Uani 1 1 d . A .
N4 N 0.5673(8) 0.6928(2) 0.3712(2) 0.0647(14) Uani 1 1 d . . .
C1 C 0.5742(7) 0.6755(3) 0.2001(3) 0.0562(13) Uani 1 1 d . A .
C2 C 0.5443(8) 0.6557(3) 0.4176(2) 0.0556(13) Uani 1 1 d . A .
C3 C 0.6956(7) 0.7577(3) 0.2617(3) 0.0590(15) Uani 1 1 d . C .
H3A H 0.6841 0.7903 0.2304 0.071 Uiso 1 1 calc R . .
H3B H 0.8027 0.7425 0.2623 0.071 Uiso 1 1 calc R . .
C4 C 0.6568(8) 0.7905(3) 0.3184(3) 0.0626(16) Uani 1 1 d . . .
H4A H 0.7205 0.8308 0.3224 0.075 Uiso 1 1 calc R C .
H4B H 0.5493 0.8051 0.3169 0.075 Uiso 1 1 calc R . .
C5 C 0.6779(11) 0.7486(3) 0.3711(3) 0.081(2) Uani 1 1 d . C .
H5A H 0.7829 0.7308 0.3721 0.098 Uiso 1 1 calc R . .
H5B H 0.6625 0.7762 0.4056 0.098 Uiso 1 1 calc R . .
C6 C 0.6491(13) 0.7053(5) 0.1486(4) 0.0970(11) Uani 1 1 d . . .
C7 C 0.7828(12) 0.6757(5) 0.1278(4) 0.0970(11) Uani 1 1 d . C .
H7 H 0.8262 0.6395 0.1481 0.116 Uiso 1 1 calc R . .
C8 C 0.8531(12) 0.6981(5) 0.0783(4) 0.0970(11) Uani 1 1 d . . .
H8 H 0.9410 0.6769 0.0634 0.116 Uiso 1 1 calc R C .
C9 C 0.7923(12) 0.7503(5) 0.0529(4) 0.0970(11) Uani 1 1 d . C .
H9 H 0.8429 0.7663 0.0199 0.116 Uiso 1 1 calc R . .
C10 C 0.6694(12) 0.7822(5) 0.0686(4) 0.0970(11) Uani 1 1 d . . .
H10 H 0.6317 0.8189 0.0474 0.116 Uiso 1 1 calc R C .
C11 C 0.5928(12) 0.7588(5) 0.1204(4) 0.0970(11) Uani 1 1 d . C .
H11 H 0.5045 0.7809 0.1340 0.116 Uiso 1 1 calc R . .
C12 C 0.6231(7) 0.6693(3) 0.4744(3) 0.0574(14) Uani 1 1 d . . .
C13 C 0.5775(9) 0.7231(4) 0.5081(3) 0.078(2) Uani 1 1 d . C .
H13 H 0.5005 0.7523 0.4948 0.093 Uiso 1 1 calc R . .
C14 C 0.6450(11) 0.7339(5) 0.5612(3) 0.094(3) Uani 1 1 d . . .
H14 H 0.6092 0.7692 0.5845 0.113 Uiso 1 1 calc R C .
C15 C 0.7581(10) 0.6959(5) 0.5799(4) 0.090(3) Uani 1 1 d . C .
H15 H 0.8050 0.7054 0.6155 0.109 Uiso 1 1 calc R . .
C16 C 0.8080(10) 0.6421(5) 0.5473(4) 0.098(3) Uani 1 1 d . . .
H16 H 0.8872 0.6142 0.5609 0.118 Uiso 1 1 calc R C .
C17 C 0.7384(9) 0.6298(4) 0.4934(4) 0.084(2) Uani 1 1 d . C .
H17 H 0.7725 0.5937 0.4706 0.101 Uiso 1 1 calc R . .
C18 C 0.425(3) 0.6190(11) 0.0677(8) 0.131(3) Uiso 0.50 1 d PD A 1
H18A H 0.4081 0.6669 0.0714 0.197 Uiso 0.50 1 calc PR A 1
H18B H 0.3483 0.5999 0.0424 0.197 Uiso 0.50 1 calc PR A 1
H18C H 0.5268 0.6111 0.0518 0.197 Uiso 0.50 1 calc PR A 1
C18' C 0.581(2) 0.5512(11) 0.0864(10) 0.131(3) Uiso 0.50 1 d PD A 2
H18D H 0.6397 0.5900 0.0739 0.197 Uiso 0.50 1 calc PR A 2
H18E H 0.5391 0.5284 0.0530 0.197 Uiso 0.50 1 calc PR A 2
H18F H 0.6480 0.5208 0.1073 0.197 Uiso 0.50 1 calc PR A 2
C19 C 0.1946(18) 0.5670(12) 0.1517(11) 0.131(3) Uiso 0.50 1 d PD A 1
H19A H 0.1808 0.5494 0.1904 0.197 Uiso 0.50 1 calc PR A 1
H19B H 0.1536 0.5353 0.1239 0.197 Uiso 0.50 1 calc PR A 1
H19C H 0.1408 0.6094 0.1481 0.197 Uiso 0.50 1 calc PR A 1
C19' C 0.305(2) 0.6361(10) 0.0912(10) 0.131(3) Uiso 0.50 1 d PD A 2
H19D H 0.2047 0.6444 0.1080 0.197 Uiso 0.50 1 calc PR A 2
H19E H 0.2926 0.6157 0.0536 0.197 Uiso 0.50 1 calc PR A 2
H19F H 0.3601 0.6782 0.0873 0.197 Uiso 0.50 1 calc PR A 2
C20 C 0.500(3) 0.4986(9) 0.1320(11) 0.131(3) Uiso 0.50 1 d PD A 1
H20A H 0.6104 0.5030 0.1347 0.197 Uiso 0.50 1 calc PR A 1
H20B H 0.4728 0.4784 0.0953 0.197 Uiso 0.50 1 calc PR A 1
H20C H 0.4625 0.4705 0.1632 0.197 Uiso 0.50 1 calc PR A 1
C20' C 0.329(3) 0.4996(9) 0.1607(10) 0.131(3) Uiso 0.50 1 d PD A 2
H20D H 0.3867 0.4630 0.1437 0.197 Uiso 0.50 1 calc PR A 2
H20E H 0.2225 0.4969 0.1484 0.197 Uiso 0.50 1 calc PR A 2
H20F H 0.3340 0.4965 0.2024 0.197 Uiso 0.50 1 calc PR A 2
C21 C 0.349(2) 0.5965(9) 0.5363(7) 0.087(2) Uiso 0.50 1 d PD B 1
H21A H 0.4475 0.5913 0.5555 0.131 Uiso 0.50 1 calc PR B 1
H21B H 0.2695 0.5750 0.5589 0.131 Uiso 0.50 1 calc PR B 1
H21C H 0.3258 0.6439 0.5322 0.131 Uiso 0.50 1 calc PR B 1
C21' C 0.291(2) 0.6051(9) 0.5273(7) 0.087(2) Uiso 0.50 1 d PD B 2
H21D H 0.3784 0.6182 0.5506 0.131 Uiso 0.50 1 calc PR B 2
H21E H 0.2222 0.5774 0.5500 0.131 Uiso 0.50 1 calc PR B 2
H21F H 0.2366 0.6449 0.5144 0.131 Uiso 0.50 1 calc PR B 2
C22 C 0.431(2) 0.4726(7) 0.4656(8) 0.087(2) Uiso 0.50 1 d PD B 1
H22A H 0.3982 0.4489 0.4313 0.131 Uiso 0.50 1 calc PR B 1
H22B H 0.3927 0.4497 0.4995 0.131 Uiso 0.50 1 calc PR B 1
H22C H 0.5429 0.4736 0.4668 0.131 Uiso 0.50 1 calc PR B 1
C22' C 0.4787(19) 0.4837(8) 0.4857(8) 0.087(2) Uiso 0.50 1 d PD B 2
H22D H 0.5329 0.4665 0.4523 0.131 Uiso 0.50 1 calc PR B 2
H22E H 0.4132 0.4488 0.5014 0.131 Uiso 0.50 1 calc PR B 2
H22F H 0.5526 0.4976 0.5147 0.131 Uiso 0.50 1 calc PR B 2
C23 C 0.1503(15) 0.5514(9) 0.4430(8) 0.087(2) Uiso 0.50 1 d PD B 1
H23A H 0.1070 0.5961 0.4405 0.131 Uiso 0.50 1 calc PR B 1
H23B H 0.0948 0.5257 0.4718 0.131 Uiso 0.50 1 calc PR B 1
H23C H 0.1416 0.5293 0.4058 0.131 Uiso 0.50 1 calc PR B 1
C23' C 0.1768(17) 0.5209(8) 0.4343(8) 0.087(2) Uiso 0.50 1 d PD B 2
H23D H 0.1167 0.5562 0.4163 0.131 Uiso 0.50 1 calc PR B 2
H23E H 0.1178 0.5008 0.4653 0.131 Uiso 0.50 1 calc PR B 2
H23F H 0.2015 0.4869 0.4058 0.131 Uiso 0.50 1 calc PR B 2
C24 C 0.6597(18) 0.4873(6) 0.3314(8) 0.076(3) Uani 0.50 1 d PD C 1
H24A H 0.6363 0.4923 0.3725 0.091 Uiso 0.50 1 calc PR C 1
H24B H 0.7546 0.4613 0.3274 0.091 Uiso 0.50 1 calc PR C 1
C24' C 0.6593(17) 0.4858(6) 0.2846(8) 0.076(3) Uani 0.50 1 d PD C 2
H24C H 0.7515 0.4600 0.2944 0.091 Uiso 0.50 1 calc PR C 2
H24D H 0.6534 0.4882 0.2424 0.091 Uiso 0.50 1 calc PR C 2
C25 C 0.5295(19) 0.4532(11) 0.3007(15) 0.080(3) Uani 0.50 1 d PD C 1
H25A H 0.5585 0.4444 0.2605 0.096 Uiso 0.50 1 calc PR C 1
H25B H 0.5071 0.4102 0.3192 0.096 Uiso 0.50 1 calc PR C 1
C25' C 0.5211(19) 0.4486(11) 0.3063(15) 0.080(3) Uani 0.50 1 d PD C 2
H25C H 0.5014 0.4088 0.2826 0.096 Uiso 0.50 1 calc PR C 2
H25D H 0.5365 0.4344 0.3463 0.096 Uiso 0.50 1 calc PR C 2
C26 C 0.8248(7) 0.5760(4) 0.3084(6) 0.113(3) Uani 1 1 d . C .
H26A H 0.8942 0.5477 0.2865 0.170 Uiso 1 1 calc R . .
H26B H 0.8582 0.5776 0.3483 0.170 Uiso 1 1 calc R . .
H26C H 0.8253 0.6209 0.2924 0.170 Uiso 1 1 calc R . .
C27 C 0.2511(8) 0.4592(3) 0.2960(5) 0.092(3) Uani 1 1 d . C .
H27A H 0.2480 0.4377 0.2585 0.138 Uiso 1 1 calc R . .
H27B H 0.1659 0.4903 0.2994 0.138 Uiso 1 1 calc R . .
H27C H 0.2434 0.4254 0.3259 0.138 Uiso 1 1 calc R . .
C28 C 0.9037(14) 0.3159(5) 0.3205(6) 0.128(4) Uani 1 1 d . . .
H28A H 1.0092 0.3275 0.3315 0.153 Uiso 1 1 calc R . .
H28B H 0.8908 0.2674 0.3256 0.153 Uiso 1 1 calc R . .
C29 C 0.8796(12) 0.3327(5) 0.2613(6) 0.117(4) Uani 1 1 d . . .
H29A H 0.9319 0.3002 0.2364 0.141 Uiso 1 1 calc R . .
H29B H 0.7695 0.3316 0.2524 0.141 Uiso 1 1 calc R . .
C30 C 0.8337(19) 0.3470(9) 0.4163(6) 0.188(7) Uani 1 1 d . . .
H30A H 0.7821 0.3087 0.4333 0.282 Uiso 1 1 calc R . .
H30B H 0.8006 0.3877 0.4357 0.282 Uiso 1 1 calc R . .
H30C H 0.9440 0.3419 0.4206 0.282 Uiso 1 1 calc R . .
C31 C 0.9171(16) 0.4122(8) 0.1933(5) 0.169(6) Uani 1 1 d . . .
H31A H 0.9510 0.3755 0.1689 0.254 Uiso 1 1 calc R . .
H31B H 0.9781 0.4518 0.1850 0.254 Uiso 1 1 calc R . .
H31C H 0.8096 0.4216 0.1856 0.254 Uiso 1 1 calc R . .
B1 B 0.1538(5) 0.6600(2) 0.3007(3) 0.0454(13) Uani 1 1 d D . .
H1A H 0.173(5) 0.6581(19) 0.2543(6) 0.055 Uiso 1 1 d D . .
H1B H 0.142(5) 0.6106(10) 0.3213(14) 0.055 Uiso 1 1 d D . .
H1C H 0.234(4) 0.6936(14) 0.3240(15) 0.055 Uiso 1 1 d D . .
H1D H 0.043(3) 0.6828(19) 0.291(2) 0.055 Uiso 1 1 d D . .

loop_
_atom_site_aniso_label
_atom_site_aniso_U_11
_atom_site_aniso_U_22
_atom_site_aniso_U_33
_atom_site_aniso_U_23
_atom_site_aniso_U_13
_atom_site_aniso_U_12
Sm1 0.04190(12) 0.03876(13) 0.04138(13) -0.00209(11) -0.00008(11) -0.00638(10)
Si1 0.1227(19) 0.0673(11) 0.0468(10) -0.0092(8) -0.0172(11) -0.0265(12)
Si2 0.0882(13) 0.0580(10) 0.0515(10) 0.0037(8) 0.0156(9) -0.0172(9)
O1 0.0443(18) 0.058(2) 0.112(4) -0.006(3) 0.001(3) 0.0061(16)
O2 0.057(2) 0.0418(19) 0.093(3) -0.006(2) 0.004(2) -0.0080(15)
O3 0.139(6) 0.137(6) 0.127(6) 0.036(5) 0.004(5) 0.050(5)
O4 0.120(5) 0.128(5) 0.099(5) -0.019(4) -0.019(4) -0.022(4)
N1 0.108(4) 0.057(3) 0.039(2) -0.002(3) -0.004(2) -0.015(3)
N2 0.083(4) 0.062(3) 0.040(3) -0.007(2) 0.008(2) -0.036(3)
N3 0.080(3) 0.054(3) 0.047(2) -0.006(2) 0.000(3) -0.027(2)
N4 0.096(4) 0.059(3) 0.040(2) 0.002(2) -0.006(3) -0.036(3)
C1 0.078(4) 0.050(3) 0.041(3) -0.003(2) 0.004(3) -0.012(3)
C2 0.076(4) 0.057(3) 0.033(3) -0.003(2) 0.002(3) -0.022(3)
C3 0.071(4) 0.060(3) 0.046(3) -0.002(3) 0.005(3) -0.031(3)
C4 0.087(4) 0.046(3) 0.054(4) -0.012(2) 0.009(3) -0.020(3)
C5 0.127(6) 0.072(4) 0.046(4) -0.001(3) -0.007(4) -0.052(4)
C6 0.129(3) 0.100(3) 0.062(2) -0.0007(17) -0.001(2) -0.022(2)
C7 0.129(3) 0.100(3) 0.062(2) -0.0007(17) -0.001(2) -0.022(2)
C8 0.129(3) 0.100(3) 0.062(2) -0.0007(17) -0.001(2) -0.022(2)
C9 0.129(3) 0.100(3) 0.062(2) -0.0007(17) -0.001(2) -0.022(2)
C10 0.129(3) 0.100(3) 0.062(2) -0.0007(17) -0.001(2) -0.022(2)
C11 0.129(3) 0.100(3) 0.062(2) -0.0007(17) -0.001(2) -0.022(2)
C12 0.078(4) 0.052(3) 0.042(3) 0.000(3) 0.001(3) -0.009(3)
C13 0.100(5) 0.091(5) 0.043(3) -0.005(3) -0.015(4) -0.015(4)
C14 0.119(7) 0.113(7) 0.051(4) -0.013(4) -0.005(4) -0.028(6)
C15 0.090(5) 0.119(7) 0.062(5) 0.023(5) -0.024(4) -0.035(5)
C16 0.086(5) 0.110(7) 0.100(7) 0.046(6) -0.032(5) -0.003(5)
C17 0.089(5) 0.078(5) 0.085(5) 0.004(4) -0.010(4) 0.012(4)
C24 0.066(5) 0.064(5) 0.098(8) -0.007(7) 0.014(8) 0.020(4)
C24' 0.066(5) 0.064(5) 0.098(8) -0.007(7) 0.014(8) 0.020(4)
C25 0.083(5) 0.042(4) 0.115(7) 0.004(5) 0.012(5) 0.006(3)
C25' 0.083(5) 0.042(4) 0.115(7) 0.004(5) 0.012(5) 0.006(3)
C26 0.040(3) 0.100(5) 0.200(11) -0.016(7) -0.002(6) -0.012(3)
C27 0.070(4) 0.067(4) 0.139(8) -0.001(5) -0.009(5) -0.033(3)
C28 0.126(8) 0.072(5) 0.185(13) 0.024(7) 0.009(9) 0.036(5)
C29 0.101(7) 0.090(7) 0.160(12) -0.047(7) 0.003(7) 0.021(5)
C30 0.193(14) 0.243(18) 0.127(12) 0.047(12) -0.004(11) 0.054(14)
C31 0.163(11) 0.256(17) 0.088(8) -0.009(10) -0.026(9) -0.039(11)
B1 0.0204(18) 0.031(2) 0.085(4) -0.003(3) -0.006(3) 0.0031(16)

loop_
_atom_type_symbol
_atom_type_description
_atom_type_scat_dispersion_real
_atom_type_scat_dispersion_imag
_atom_type_scat_source
C C 0.0033 0.0016 'International Tables Vol C Tables 4.2.6.8 and 6.1.1.4'
H H 0.0000 0.0000 'International Tables Vol C Tables 4.2.6.8 and 6.1.1.4'
B B 0.0013 0.0007 'International Tables Vol C Tables 4.2.6.8 and 6.1.1.4'
N N 0.0061 0.0033 'International Tables Vol C Tables 4.2.6.8 and 6.1.1.4'
O O 0.0106 0.0060 'International Tables Vol C Tables 4.2.6.8 and 6.1.1.4'
Si Si 0.0817 0.0704 'International Tables Vol C Tables 4.2.6.8 and 6.1.1.4'
Sm Sm -0.1638 3.4418 'International Tables Vol C Tables 4.2.6.8 and 6.1.1.4'

loop_
_geom_angle_atom_site_label_1
_geom_angle_atom_site_label_2
_geom_angle_atom_site_label_3
_geom_angle
N4 Sm1 N2 72.10(17)
N4 Sm1 O1 88.1(2)
N2 Sm1 O1 86.59(18)
N4 Sm1 N3 54.64(15)
N2 Sm1 N3 126.02(15)
O1 Sm1 N3 83.74(19)
N4 Sm1 N1 125.49(18)
N2 Sm1 N1 53.74(16)
O1 Sm1 N1 83.51(19)
N3 Sm1 N1 167.23(18)
N4 Sm1 O2 132.59(17)
N2 Sm1 O2 136.86(17)
O1 Sm1 O2 63.94(12)
N3 Sm1 O2 83.45(16)
N1 Sm1 O2 90.34(17)
N4 Sm1 B1 106.7(2)
N2 Sm1 B1 108.8(2)
O1 Sm1 B1 161.18(14)
N3 Sm1 B1 95.1(2)
N1 Sm1 B1 96.7(2)
O2 Sm1 B1 97.25(13)
N4 Sm1 C2 27.34(15)
N2 Sm1 C2 98.57(17)
O1 Sm1 C2 82.72(19)
N3 Sm1 C2 27.53(14)
N1 Sm1 C2 149.7(2)
O2 Sm1 C2 107.41(16)
B1 Sm1 C2 104.9(2)
N4 Sm1 C1 98.63(16)
N2 Sm1 C1 26.68(15)
O1 Sm1 C1 84.50(18)
N3 Sm1 C1 151.05(17)
N1 Sm1 C1 27.05(16)
O2 Sm1 C1 114.53(16)
B1 Sm1 C1 104.2(2)
C2 Sm1 C1 124.41(17)
N4 Sm1 H1C 82.1(3)
N2 Sm1 H1C 97.3(8)
O1 Sm1 H1C 167.7(7)
N3 Sm1 H1C 84.6(8)
N1 Sm1 H1C 108.2(8)
O2 Sm1 H1C 118.3(6)
B1 Sm1 H1C 24.9(2)
C2 Sm1 H1C 85.2(6)
C1 Sm1 H1C 104.2(9)
N1 Si1 C18 119.2(8)
N1 Si1 C19' 112.1(8)
C18 Si1 C19' 40.1(9)
N1 Si1 C20 108.7(9)
C18 Si1 C20 107.6(11)
C19' Si1 C20 137.5(11)
N1 Si1 C20' 109.1(8)
C18 Si1 C20' 131.8(11)
C19' Si1 C20' 120.7(10)
C20 Si1 C20' 52.8(10)
N1 Si1 C19 107.4(8)
C18 Si1 C19 106.3(11)
C19' Si1 C19 71.6(10)
C20 Si1 C19 107.2(11)
C20' Si1 C19 56.4(10)
N1 Si1 C18' 109.3(8)
C18 Si1 C18' 62.7(10)
C19' Si1 C18' 102.5(10)
C20 Si1 C18' 51.5(10)
C20' Si1 C18' 102.1(9)
C19 Si1 C18' 142.2(10)
N3 Si2 C22 111.5(6)
N3 Si2 C21' 114.8(6)
C22 Si2 C21' 125.4(8)
N3 Si2 C21 115.0(6)
C22 Si2 C21 113.1(8)
C21' Si2 C21 17.9(7)
N3 Si2 C23' 109.7(6)
C22 Si2 C23' 86.8(8)
C21' Si2 C23' 103.0(8)
C21 Si2 C23' 117.5(8)
N3 Si2 C22' 111.3(6)
C22 Si2 C22' 20.6(7)
C21' Si2 C22' 111.6(8)
C21 Si2 C22' 96.4(8)
C23' Si2 C22' 105.7(8)
N3 Si2 C23 106.8(6)
C22 Si2 C23 106.8(8)
C21' Si2 C23 86.1(8)
C21 Si2 C23 102.7(8)
C23' Si2 C23 20.9(7)
C22' Si2 C23 124.2(8)
C24' O1 C24 46.4(9)
C24' O1 C26 117.5(8)
C24 O1 C26 114.3(9)
C24' O1 Sm1 116.6(7)
C24 O1 Sm1 116.4(7)
C26 O1 Sm1 122.4(4)
C25 O2 C25' 7(2)
C25 O2 C27 114.2(10)
C25' O2 C27 110.0(10)
C25 O2 Sm1 116.2(9)
C25' O2 Sm1 120.7(9)
C27 O2 Sm1 129.3(4)
C30 O3 C28 113.5(10)
C29 O4 C31 110.7(10)
C1 N1 Si1 130.9(5)
C1 N1 Sm1 91.5(4)
Si1 N1 Sm1 136.6(3)
C1 N2 C3 121.8(5)
C1 N2 Sm1 98.3(3)
C3 N2 Sm1 139.7(4)
C2 N3 Si2 129.1(4)
C2 N3 Sm1 90.8(3)
Si2 N3 Sm1 139.6(3)
C2 N4 C5 121.5(5)
C2 N4 Sm1 97.6(3)
C5 N4 Sm1 138.7(4)
N2 C1 N1 116.5(5)
N2 C1 C6 121.6(6)
N1 C1 C6 121.9(6)
N2 C1 Sm1 55.0(3)
N1 C1 Sm1 61.5(3)
C6 C1 Sm1 176.4(5)
N3 C2 N4 115.9(5)
N3 C2 C12 121.3(5)
N4 C2 C12 122.8(5)
N3 C2 Sm1 61.6(3)
N4 C2 Sm1 55.0(3)
C12 C2 Sm1 170.6(5)
N2 C3 C4 110.1(5)
N2 C3 H3A 109.6
C4 C3 H3A 109.6
N2 C3 H3B 109.6
C4 C3 H3B 109.6
H3A C3 H3B 108.1
C5 C4 C3 116.4(6)
C5 C4 H4A 108.2
C3 C4 H4A 108.2
C5 C4 H4B 108.2
C3 C4 H4B 108.2
H4A C4 H4B 107.3
N4 C5 C4 110.1(6)
N4 C5 H5A 109.6
C4 C5 H5A 109.6
N4 C5 H5B 109.6
C4 C5 H5B 109.6
H5A C5 H5B 108.1
C11 C6 C7 118.3(9)
C11 C6 C1 123.3(9)
C7 C6 C1 118.4(8)
C8 C7 C6 121.5(10)
C8 C7 H7 119.3
C6 C7 H7 119.3
C9 C8 C7 117.1(10)
C9 C8 H8 121.5
C7 C8 H8 121.5
C10 C9 C8 126.7(10)
C10 C9 H9 116.6
C8 C9 H9 116.6
C9 C10 C11 116.9(10)
C9 C10 H10 121.5
C11 C10 H10 121.5
C6 C11 C10 119.4(10)
C6 C11 H11 120.3
C10 C11 H11 120.3
C17 C12 C13 118.7(7)
C17 C12 C2 121.1(6)
C13 C12 C2 120.2(6)
C14 C13 C12 120.2(8)
C14 C13 H13 119.9
C12 C13 H13 119.9
C15 C14 C13 121.5(9)
C15 C14 H14 119.3
C13 C14 H14 119.3
C14 C15 C16 120.0(8)
C14 C15 H15 120.0
C16 C15 H15 120.0
C15 C16 C17 119.1(7)
C15 C16 H16 120.5
C17 C16 H16 120.5
C12 C17 C16 120.4(8)
C12 C17 H17 119.8
C16 C17 H17 119.8
Si1 C18 H18A 109.5
Si1 C18 H18B 109.5
Si1 C18 H18C 109.5
Si1 C18' H18D 109.5
Si1 C18' H18E 109.5
H18D C18' H18E 109.5
Si1 C18' H18F 109.5
H18D C18' H18F 109.5
H18E C18' H18F 109.5
Si1 C19 H19A 109.5
Si1 C19 H19B 109.5
Si1 C19 H19C 109.5
Si1 C19' H19D 109.5
Si1 C19' H19E 109.5
H19D C19' H19E 109.5
Si1 C19' H19F 109.5
H19D C19' H19F 109.5
H19E C19' H19F 109.5
Si1 C20 H20A 109.5
Si1 C20 H20B 109.5
Si1 C20 H20C 109.5
Si1 C20' H20D 109.5
Si1 C20' H20E 109.5
H20D C20' H20E 109.5
Si1 C20' H20F 109.5
H20D C20' H20F 109.5
H20E C20' H20F 109.5
Si2 C21 H21A 109.5
Si2 C21 H21B 109.5
Si2 C21 H21C 109.5
Si2 C21' H21D 109.5
Si2 C21' H21E 109.5
H21D C21' H21E 109.5
Si2 C21' H21F 109.5
H21D C21' H21F 109.5
H21E C21' H21F 109.5
Si2 C22 H22A 109.5
Si2 C22 H22B 109.5
Si2 C22 H22C 109.5
Si2 C22' H22D 109.5
Si2 C22' H22E 109.5
H22D C22' H22E 109.5
Si2 C22' H22F 109.5
H22D C22' H22F 109.5
H22E C22' H22F 109.5
Si2 C23 H23A 109.5
Si2 C23 H23B 109.5
Si2 C23 H23C 109.5
Si2 C23' H23D 109.5
Si2 C23' H23E 109.5
H23D C23' H23E 109.5
Si2 C23' H23F 109.5
H23D C23' H23F 109.5
H23E C23' H23F 109.5
O1 C24 C25 106.2(15)
O1 C24 H24A 110.5
C25 C24 H24A 110.5
O1 C24 H24B 110.5
C25 C24 H24B 110.5
H24A C24 H24B 108.7
O1 C24' C25' 115.1(15)
O1 C24' H24C 108.5
C25' C24' H24C 108.5
O1 C24' H24D 108.5
C25' C24' H24D 108.5
H24C C24' H24D 107.5
O2 C25 C24 109.7(16)
O2 C25 H25A 109.7
C24 C25 H25A 109.7
O2 C25 H25B 109.7
C24 C25 H25B 109.7
H25A C25 H25B 108.2
O2 C25' C24' 105.6(15)
O2 C25' H25C 110.6
C24' C25' H25C 110.6
O2 C25' H25D 110.6
C24' C25' H25D 110.6
H25C C25' H25D 108.8
O1 C26 H26A 109.5
O1 C26 H26B 109.5
H26A C26 H26B 109.5
O1 C26 H26C 109.5
H26A C26 H26C 109.5
H26B C26 H26C 109.5
O2 C27 H27A 109.5
O2 C27 H27B 109.5
H27A C27 H27B 109.5
O2 C27 H27C 109.5
H27A C27 H27C 109.5
H27B C27 H27C 109.5
C29 C28 O3 111.1(8)
C29 C28 H28A 109.4
O3 C28 H28A 109.4
C29 C28 H28B 109.4
O3 C28 H28B 109.4
H28A C28 H28B 108.0
O4 C29 C28 108.9(10)
O4 C29 H29A 109.9
C28 C29 H29A 109.9
O4 C29 H29B 109.9
C28 C29 H29B 109.9
H29A C29 H29B 108.3
O3 C30 H30A 109.5
O3 C30 H30B 109.5
H30A C30 H30B 109.5
O3 C30 H30C 109.5
H30A C30 H30C 109.5
H30B C30 H30C 109.5
O4 C31 H31A 109.5
O4 C31 H31B 109.5
H31A C31 H31B 109.5
O4 C31 H31C 109.5
H31A C31 H31C 109.5
H31B C31 H31C 109.5
Sm1 B1 H1A 83(3)
Sm1 B1 H1B 80(2)
H1A B1 H1B 114.4(13)
Sm1 B1 H1C 63.6(19)
H1A B1 H1C 113.8(13)
H1B B1 H1C 112.8(13)
Sm1 B1 H1D 167(3)
H1A B1 H1D 87(4)
H1B B1 H1D 112(3)
H1C B1 H1D 114.1(14)

loop_
_geom_bond_atom_site_label_1
_geom_bond_atom_site_label_2
_geom_bond_distance
Sm1 N4 2.358(5)
Sm1 N2 2.381(5)
Sm1 O1 2.486(4)
Sm1 N3 2.510(5)
Sm1 N1 2.527(5)
Sm1 O2 2.562(3)
Sm1 B1 2.630(4)
Sm1 C2 2.852(5)
Sm1 C1 2.875(6)
Sm1 H1C 2.36(4)
Si1 N1 1.739(5)
Si1 C18 1.786(16)
Si1 C19' 1.795(14)
Si1 C20 1.806(15)
Si1 C20' 1.851(14)
Si1 C19 1.939(16)
Si1 C18' 1.973(15)
Si2 N3 1.735(5)
Si2 C22 1.802(13)
Si2 C21' 1.848(14)
Si2 C21 1.854(14)
Si2 C23' 1.867(13)
Si2 C22' 1.869(13)
Si2 C23 1.877(13)
O1 C24' 1.371(12)
O1 C24 1.385(13)
O1 C26 1.399(7)
O2 C25 1.440(16)
O2 C25' 1.442(16)
O2 C27 1.451(7)
O3 C30 1.407(15)
O3 C28 1.449(13)
O4 C29 1.338(12)
O4 C31 1.408(14)
N1 C1 1.308(8)
N2 C1 1.305(7)
N2 C3 1.459(7)
N3 C2 1.319(7)
N4 C2 1.322(7)
N4 C5 1.471(8)
C1 C6 1.486(10)
C2 C12 1.509(8)
C3 C4 1.507(8)
C3 H3A 0.9800
C3 H3B 0.9800
C4 C5 1.492(9)
C4 H4A 0.9800
C4 H4B 0.9800
C5 H5A 0.9800
C5 H5B 0.9800
C6 C11 1.344(13)
C6 C7 1.390(14)
C7 C8 1.375(12)
C7 H7 0.9400
C8 C9 1.307(12)
C8 H8 0.9400
C9 C10 1.296(13)
C9 H9 0.9400
C10 C11 1.450(12)
C10 H10 0.9400
C11 H11 0.9400
C12 C17 1.350(10)
C12 C13 1.384(9)
C13 C14 1.382(10)
C13 H13 0.9400
C14 C15 1.315(12)
C14 H14 0.9400
C15 C16 1.382(13)
C15 H15 0.9400
C16 C17 1.412(12)
C16 H16 0.9400
C17 H17 0.9400
C18 H18A 0.9700
C18 H18B 0.9700
C18 H18C 0.9700
C18' H18D 0.9700
C18' H18E 0.9700
C18' H18F 0.9700
C19 H19A 0.9700
C19 H19B 0.9700
C19 H19C 0.9700
C19' H19D 0.9700
C19' H19E 0.9700
C19' H19F 0.9700
C20 H20A 0.9700
C20 H20B 0.9700
C20 H20C 0.9700
C20' H20D 0.9700
C20' H20E 0.9700
C20' H20F 0.9700
C21 H21A 0.9700
C21 H21B 0.9700
C21 H21C 0.9700
C21' H21D 0.9700
C21' H21E 0.9700
C21' H21F 0.9700
C22 H22A 0.9700
C22 H22B 0.9700
C22 H22C 0.9700
C22' H22D 0.9700
C22' H22E 0.9700
C22' H22F 0.9700
C23 H23A 0.9700
C23 H23B 0.9700
C23 H23C 0.9700
C23' H23D 0.9700
C23' H23E 0.9700
C23' H23F 0.9700
C24 C25 1.501(14)
C24 H24A 0.9800
C24 H24B 0.9800
C24' C25' 1.499(14)
C24' H24C 0.9800
C24' H24D 0.9800
C25 H25A 0.9800
C25 H25B 0.9800
C25' H25C 0.9800
C25' H25D 0.9800
C26 H26A 0.9700
C26 H26B 0.9700
C26 H26C 0.9700
C27 H27A 0.9700
C27 H27B 0.9700
C27 H27C 0.9700
C28 C29 1.429(16)
C28 H28A 0.9800
C28 H28B 0.9800
C29 H29A 0.9800
C29 H29B 0.9800
C30 H30A 0.9700
C30 H30B 0.9700
C30 H30C 0.9700
C31 H31A 0.9700
C31 H31B 0.9700
C31 H31C 0.9700
B1 H1A 1.089(10)
B1 H1B 1.100(9)
B1 H1C 1.109(9)
B1 H1D 1.093(10)

loop_
_geom_torsion_atom_site_label_1
_geom_torsion_atom_site_label_2
_geom_torsion_atom_site_label_3
_geom_torsion_atom_site_label_4
_geom_torsion
N4 Sm1 O1 C24' 162.8(10)
N2 Sm1 O1 C24' -125.0(10)
N3 Sm1 O1 C24' 108.2(10)
N1 Sm1 O1 C24' -71.1(10)
O2 Sm1 O1 C24' 22.4(10)
B1 Sm1 O1 C24' 20.6(12)
C2 Sm1 O1 C24' 135.9(10)
C1 Sm1 O1 C24' -98.3(10)
N4 Sm1 O1 C24 110.6(9)
N2 Sm1 O1 C24 -177.3(9)
N3 Sm1 O1 C24 55.9(9)
N1 Sm1 O1 C24 -123.4(9)
O2 Sm1 O1 C24 -29.8(9)
B1 Sm1 O1 C24 -31.6(12)
C2 Sm1 O1 C24 83.6(9)
C1 Sm1 O1 C24 -150.6(9)
N4 Sm1 O1 C26 -38.6(7)
N2 Sm1 O1 C26 33.6(7)
N3 Sm1 O1 C26 -93.2(7)
N1 Sm1 O1 C26 87.5(8)
O2 Sm1 O1 C26 -179.0(8)
B1 Sm1 O1 C26 179.3(8)
C2 Sm1 O1 C26 -65.5(7)
C1 Sm1 O1 C26 60.3(7)
N4 Sm1 O2 C25 -62.4(16)
N2 Sm1 O2 C25 49.3(16)
O1 Sm1 O2 C25 -2.5(15)
N3 Sm1 O2 C25 -88.7(16)
N1 Sm1 O2 C25 80.1(16)
B1 Sm1 O2 C25 177.0(16)
C2 Sm1 O2 C25 -74.9(16)
C1 Sm1 O2 C25 67.6(16)
N4 Sm1 O2 C25' -56.3(17)
N2 Sm1 O2 C25' 55.4(17)
O1 Sm1 O2 C25' 3.6(17)
N3 Sm1 O2 C25' -82.6(17)
N1 Sm1 O2 C25' 86.3(17)
B1 Sm1 O2 C25' -176.9(17)
C2 Sm1 O2 C25' -68.8(17)
C1 Sm1 O2 C25' 73.7(17)
N4 Sm1 O2 C27 125.2(7)
N2 Sm1 O2 C27 -123.1(7)
O1 Sm1 O2 C27 -174.9(8)
N3 Sm1 O2 C27 98.9(7)
N1 Sm1 O2 C27 -92.2(7)
B1 Sm1 O2 C27 4.6(7)
C2 Sm1 O2 C27 112.7(7)
C1 Sm1 O2 C27 -104.7(7)
C18 Si1 N1 C1 -9.5(13)
C19' Si1 N1 C1 -53.5(11)
C20 Si1 N1 C1 114.1(11)
C20' Si1 N1 C1 170.2(10)
C19 Si1 N1 C1 -130.2(10)
C18' Si1 N1 C1 59.4(10)
C18 Si1 N1 Sm1 155.4(10)
C19' Si1 N1 Sm1 111.4(9)
C20 Si1 N1 Sm1 -81.0(10)
C20' Si1 N1 Sm1 -25.0(9)
C19 Si1 N1 Sm1 34.6(9)
C18' Si1 N1 Sm1 -135.8(8)
N4 Sm1 N1 C1 -7.7(5)
N2 Sm1 N1 C1 -0.1(4)
O1 Sm1 N1 C1 -90.6(4)
N3 Sm1 N1 C1 -93.7(8)
O2 Sm1 N1 C1 -154.3(4)
B1 Sm1 N1 C1 108.3(4)
C2 Sm1 N1 C1 -27.2(6)
N4 Sm1 N1 Si1 -176.3(4)
N2 Sm1 N1 Si1 -168.7(6)
O1 Sm1 N1 Si1 100.8(5)
N3 Sm1 N1 Si1 97.7(9)
O2 Sm1 N1 Si1 37.0(5)
B1 Sm1 N1 Si1 -60.3(5)
C2 Sm1 N1 Si1 164.2(4)
C1 Sm1 N1 Si1 -168.6(8)
N4 Sm1 N2 C1 173.6(5)
O1 Sm1 N2 C1 84.5(4)
N3 Sm1 N2 C1 164.3(4)
N1 Sm1 N2 C1 0.1(4)
O2 Sm1 N2 C1 39.5(6)
B1 Sm1 N2 C1 -84.4(5)
C2 Sm1 N2 C1 166.6(4)
N4 Sm1 N2 C3 -1.3(7)
O1 Sm1 N2 C3 -90.3(7)
N3 Sm1 N2 C3 -10.6(8)
N1 Sm1 N2 C3 -174.8(8)
O2 Sm1 N2 C3 -135.3(6)
B1 Sm1 N2 C3 100.8(7)
C2 Sm1 N2 C3 -8.2(7)
C1 Sm1 N2 C3 -174.9(10)
C22 Si2 N3 C2 -111.5(8)
C21' Si2 N3 C2 38.7(9)
C21 Si2 N3 C2 19.0(9)
C23' Si2 N3 C2 154.1(8)
C22' Si2 N3 C2 -89.3(8)
C23 Si2 N3 C2 132.2(8)
C22 Si2 N3 Sm1 78.2(8)
C21' Si2 N3 Sm1 -131.6(7)
C21 Si2 N3 Sm1 -151.3(7)
C23' Si2 N3 Sm1 -16.2(8)
C22' Si2 N3 Sm1 100.4(7)
C23 Si2 N3 Sm1 -38.1(7)
N4 Sm1 N3 C2 -5.8(4)
N2 Sm1 N3 C2 5.1(5)
O1 Sm1 N3 C2 86.3(4)
N1 Sm1 N3 C2 89.3(9)
O2 Sm1 N3 C2 150.6(4)
B1 Sm1 N3 C2 -112.6(4)
C1 Sm1 N3 C2 19.7(6)
N4 Sm1 N3 Si2 166.7(6)
N2 Sm1 N3 Si2 177.6(4)
O1 Sm1 N3 Si2 -101.3(5)
N1 Sm1 N3 Si2 -98.2(10)
O2 Sm1 N3 Si2 -36.9(4)
B1 Sm1 N3 Si2 59.9(5)
C2 Sm1 N3 Si2 172.5(7)
C1 Sm1 N3 Si2 -167.8(4)
N2 Sm1 N4 C2 -164.9(5)
O1 Sm1 N4 C2 -77.9(5)
N3 Sm1 N4 C2 5.8(4)
N1 Sm1 N4 C2 -158.5(4)
O2 Sm1 N4 C2 -26.8(6)
B1 Sm1 N4 C2 90.2(5)
C1 Sm1 N4 C2 -162.0(5)
N2 Sm1 N4 C5 -2.9(8)
O1 Sm1 N4 C5 84.2(8)
N3 Sm1 N4 C5 167.9(9)
N1 Sm1 N4 C5 3.5(9)
O2 Sm1 N4 C5 135.2(7)
B1 Sm1 N4 C5 -107.8(8)
C2 Sm1 N4 C5 162.0(11)
C1 Sm1 N4 C5 0.0(8)
C3 N2 C1 N1 175.9(6)
Sm1 N2 C1 N1 -0.2(7)
C3 N2 C1 C6 -2.4(11)
Sm1 N2 C1 C6 -178.5(7)
C3 N2 C1 Sm1 176.1(7)
Si1 N1 C1 N2 169.8(5)
Sm1 N1 C1 N2 0.1(6)
Si1 N1 C1 C6 -11.8(11)
Sm1 N1 C1 C6 178.5(7)
Si1 N1 C1 Sm1 169.7(7)
N4 Sm1 C1 N2 -6.2(5)
O1 Sm1 C1 N2 -93.4(5)
N3 Sm1 C1 N2 -26.9(6)
N1 Sm1 C1 N2 -179.8(7)
O2 Sm1 C1 N2 -151.4(4)
B1 Sm1 C1 N2 103.6(4)
C2 Sm1 C1 N2 -16.1(5)
N4 Sm1 C1 N1 173.7(4)
N2 Sm1 C1 N1 179.8(7)
O1 Sm1 C1 N1 86.5(4)
N3 Sm1 C1 N1 152.9(4)
O2 Sm1 C1 N1 28.4(4)
B1 Sm1 C1 N1 -76.6(4)
C2 Sm1 C1 N1 163.8(4)
N4 Sm1 C1 C6 14(9)
N2 Sm1 C1 C6 20(9)
O1 Sm1 C1 C6 -73(9)
N3 Sm1 C1 C6 -6(9)
N1 Sm1 C1 C6 -159(9)
O2 Sm1 C1 C6 -131(9)
B1 Sm1 C1 C6 124(9)
C2 Sm1 C1 C6 4(9)
Si2 N3 C2 N4 -164.3(6)
Sm1 N3 C2 N4 9.4(6)
Si2 N3 C2 C12 16.5(9)
Sm1 N3 C2 C12 -169.8(6)
Si2 N3 C2 Sm1 -173.7(6)
C5 N4 C2 N3 -176.3(7)
Sm1 N4 C2 N3 -10.1(7)
C5 N4 C2 C12 2.9(11)
Sm1 N4 C2 C12 169.0(6)
C5 N4 C2 Sm1 -166.2(9)
N4 Sm1 C2 N3 169.7(7)
N2 Sm1 C2 N3 -175.8(4)
O1 Sm1 C2 N3 -90.4(4)
N1 Sm1 C2 N3 -154.0(4)
O2 Sm1 C2 N3 -30.7(4)
B1 Sm1 C2 N3 72.0(4)
C1 Sm1 C2 N3 -168.6(4)
N2 Sm1 C2 N4 14.5(5)
O1 Sm1 C2 N4 99.9(5)
N3 Sm1 C2 N4 -169.7(7)
N1 Sm1 C2 N4 36.3(7)
O2 Sm1 C2 N4 159.7(5)
B1 Sm1 C2 N4 -97.6(5)
C1 Sm1 C2 N4 21.7(5)
N4 Sm1 C2 C12 -80(2)
N2 Sm1 C2 C12 -65(2)
O1 Sm1 C2 C12 20(2)
N3 Sm1 C2 C12 111(2)
N1 Sm1 C2 C12 -43(3)
O2 Sm1 C2 C12 80(2)
B1 Sm1 C2 C12 -177(2)
C1 Sm1 C2 C12 -58(2)
C1 N2 C3 C4 160.7(7)
Sm1 N2 C3 C4 -25.3(10)
N2 C3 C4 C5 62.9(8)
C2 N4 C5 C4 -167.9(7)
Sm1 N4 C5 C4 33.2(12)
C3 C4 C5 N4 -66.6(9)
N2 C1 C6 C11 -82.0(11)
N1 C1 C6 C11 99.7(10)
Sm1 C1 C6 C11 -102(9)
N2 C1 C6 C7 99.2(9)
N1 C1 C6 C7 -79.1(11)
Sm1 C1 C6 C7 79(9)
C11 C6 C7 C8 -2.8(13)
C1 C6 C7 C8 176.0(8)
C6 C7 C8 C9 2.8(13)
C7 C8 C9 C10 -2.1(14)
C8 C9 C10 C11 1.4(14)
C7 C6 C11 C10 2.1(13)
C1 C6 C11 C10 -176.7(7)
C9 C10 C11 C6 -1.4(13)
N3 C2 C12 C17 72.9(9)
N4 C2 C12 C17 -106.2(8)
Sm1 C2 C12 C17 -33(3)
N3 C2 C12 C13 -107.0(7)
N4 C2 C12 C13 73.9(9)
Sm1 C2 C12 C13 147(2)
C17 C12 C13 C14 -2.7(11)
C2 C12 C13 C14 177.2(7)
C12 C13 C14 C15 3.3(12)
C13 C14 C15 C16 -2.6(13)
C14 C15 C16 C17 1.5(13)
C13 C12 C17 C16 1.6(11)
C2 C12 C17 C16 -178.2(7)
C15 C16 C17 C12 -1.0(12)
C24' O1 C24 C25 -46.7(16)
C26 O1 C24 C25 -152.4(13)
Sm1 O1 C24 C25 56.0(15)
C24 O1 C24' C25' 54.8(19)
C26 O1 C24' C25' 153.1(16)
Sm1 O1 C24' C25' -47.2(19)
C25' O2 C25 C24 -101(19)
C27 O2 C25 C24 -156.0(15)
Sm1 O2 C25 C24 30(3)
O1 C24 C25 O2 -55(2)
C25 O2 C25' C24' 26(16)
C27 O2 C25' C24' 153.7(16)
Sm1 O2 C25' C24' -25(3)
O1 C24' C25' O2 46(3)
C30 O3 C28 C29 -168.1(12)
C31 O4 C29 C28 178.6(10)
O3 C28 C29 O4 75.0(12)
